data_4032411
loop_
_publ_author_name
'Mondal, Keshab'
'Pan, Subhas Chandra'

_publ_section_title
;
 Synthesis of 2,5-Disubstituted Furans from Sc(OTf)3 Catalyzed Reaction of
 Aryl Oxiranediesters with \g-Hydroxyenones.
;
_journal_issue 8
_journal_name_full 'The Journal of organic chemistry'
_journal_page_first 4415
_journal_page_last 4421
_journal_paper_doi 10.1021/acs.joc.7b00133
_journal_volume 82
_journal_year 2017
_chemical_compound_source synthesis
_chemical_formula_sum 'C23 H22 O6'
_chemical_formula_weight 394.41
_chemical_name_systematic unk
_space_group_IT_number 14
_symmetry_cell_setting monoclinic
_symmetry_Int_Tables_number 14
_symmetry_space_group_name_Hall '-P 2ybc'
_symmetry_space_group_name_H-M 'P 1 21/c 1'
_atom_sites_solution_hydrogens geom
_atom_sites_solution_primary direct
_atom_sites_solution_secondary difmap
_audit_creation_method SHELXL-97
_cell_angle_alpha 90.00
_cell_angle_beta 97.120(8)
_cell_angle_gamma 90.00
_cell_formula_units_Z 4
_cell_length_a 12.2622(10)
_cell_length_b 16.1230(14)
_cell_length_c 10.5218(8)
_cell_measurement_reflns_used 7787
_cell_measurement_temperature 293(2)
_cell_measurement_theta_max 25.00
_cell_measurement_theta_min 3.03
_cell_volume 2064.2(3)
_computing_cell_refinement 'CrysAlisPro, Agilent Technologies'
_computing_data_collection 'CrysAlisPro, Agilent Technologies'
_computing_data_reduction 'CrysAlisPro, Agilent Technologies'
_computing_molecular_graphics 'Brucker SHELXTL'
_computing_publication_material 'Brucker SHELXTL'
_computing_structure_refinement 'SHELXL-97 (Sheldrick, 1997)'
_computing_structure_solution 'SHELXS-97 (Sheldrick, 1990)'
_diffrn_ambient_temperature 293(2)
_diffrn_measured_fraction_theta_full 0.998
_diffrn_measured_fraction_theta_max 0.998
_diffrn_measurement_device_type 'CCD area detector'
_diffrn_measurement_method 'phi and omega scans'
_diffrn_radiation_monochromator graphite
_diffrn_radiation_probe x-ray
_diffrn_radiation_type MoK\a
_diffrn_radiation_wavelength 0.71073
_diffrn_reflns_av_R_equivalents 0.0464
_diffrn_reflns_av_sigmaI/netI 0.0834
_diffrn_reflns_limit_h_max 14
_diffrn_reflns_limit_h_min -14
_diffrn_reflns_limit_k_max 19
_diffrn_reflns_limit_k_min -17
_diffrn_reflns_limit_l_max 12
_diffrn_reflns_limit_l_min -12
_diffrn_reflns_number 7787
_diffrn_reflns_theta_full 25.00
_diffrn_reflns_theta_max 25.00
_diffrn_reflns_theta_min 3.03
_diffrn_source 'fine-focus sealed tube'
_exptl_absorpt_coefficient_mu 0.092
_exptl_absorpt_correction_T_max 0.984
_exptl_absorpt_correction_T_min 0.976
_exptl_absorpt_process_details SADABS
_exptl_crystal_colour white
_exptl_crystal_density_diffrn 1.269
_exptl_crystal_density_method 'not measured'
_exptl_crystal_description needle
_exptl_crystal_F_000 832
_exptl_crystal_recrystallization_method 'ethanol  and hexane'
_exptl_crystal_size_max 0.30
_exptl_crystal_size_mid 0.22
_exptl_crystal_size_min 0.18
_refine_diff_density_max 0.176
_refine_diff_density_min -0.186
_refine_diff_density_rms 0.046
_refine_ls_extinction_method none
_refine_ls_goodness_of_fit_ref 1.056
_refine_ls_hydrogen_treatment mixed
_refine_ls_matrix_type full
_refine_ls_number_parameters 274
_refine_ls_number_reflns 3621
_refine_ls_number_restraints 0
_refine_ls_restrained_S_all 1.056
_refine_ls_R_factor_all 0.1038
_refine_ls_R_factor_gt 0.0587
_refine_ls_shift/su_max 0.000
_refine_ls_shift/su_mean 0.000
_refine_ls_structure_factor_coef Fsqd
_refine_ls_weighting_details 'calc w=1/[\s^2^(Fo^2^)+(0.0540P)^2^+0.3500P] where P=(Fo^2^+2Fc^2^)/3'
_refine_ls_weighting_scheme calc
_refine_ls_wR_factor_gt 0.1353
_refine_ls_wR_factor_ref 0.1671
_reflns_number_gt 2121
_reflns_number_total 3621
_reflns_threshold_expression >2sigma(I)
_cod_data_source_file jo7b00133_si_002.cif
_cod_data_source_block kmg-119
_cod_depositor_comments 'Adding full bibliography for 4032411.cif.'
_cod_original_sg_symbol_H-M 'P 21/c'
_cod_database_code 4032411

loop_
_symmetry_equiv_pos_as_xyz
'x, y, z'
'-x, y+1/2, -z+1/2'
'-x, -y, -z'
'x, -y-1/2, z-1/2'

loop_
_atom_site_label
_atom_site_type_symbol
_atom_site_fract_x
_atom_site_fract_y
_atom_site_fract_z
_atom_site_U_iso_or_equiv
_atom_site_adp_type
_atom_site_occupancy
_atom_site_symmetry_multiplicity
_atom_site_calc_flag
_atom_site_refinement_flags
O26 O 0.48143(15) 0.29090(12) 0.38346(16) 0.0433(5) Uani 1 1 d .
O10 O 0.17243(18) 0.37171(13) 0.29015(19) 0.0580(6) Uani 1 1 d .
O13 O 0.08145(16) 0.20603(13) 0.31208(18) 0.0524(6) Uani 1 1 d .
O17 O 0.21336(17) 0.28984(15) 0.60392(16) 0.0558(6) Uani 1 1 d .
H17 H 0.1647 0.2651 0.6352 0.084 Uiso 1 1 calc R
O15 O 0.04828(19) 0.19490(16) 0.5149(2) 0.0733(8) Uani 1 1 d .
O16 O 0.1308(2) 0.42315(15) 0.4742(2) 0.0776(8) Uani 1 1 d .
C25 C 0.5642(2) 0.34618(19) 0.4257(3) 0.0439(7) Uani 1 1 d .
C27 C 0.3962(2) 0.30464(19) 0.4535(2) 0.0412(7) Uani 1 1 d .
C1 C 0.3257(2) 0.15978(18) 0.4676(2) 0.0397(7) Uani 1 1 d .
C9 C 0.1625(2) 0.3683(2) 0.4138(3) 0.0461(8) Uani 1 1 d .
C7 C 0.3013(2) 0.24773(17) 0.4207(2) 0.0383(7) Uani 1 1 d .
H7 H 0.2866 0.2455 0.3271 0.046 Uiso 1 1 calc R
C12 C 0.0993(2) 0.2226(2) 0.4359(3) 0.0467(8) Uani 1 1 d .
C19 C 0.6634(2) 0.3426(2) 0.3625(3) 0.0475(8) Uani 1 1 d .
C8 C 0.1961(2) 0.28237(18) 0.4706(2) 0.0418(7) Uani 1 1 d .
C2 C 0.2965(3) 0.09228(19) 0.3894(3) 0.0494(8) Uani 1 1 d .
H2 H 0.2619 0.1009 0.3067 0.059 Uiso 1 1 calc R
C3 C 0.3181(3) 0.0124(2) 0.4323(3) 0.0541(8) Uani 1 1 d .
H3 H 0.2977 -0.0318 0.3777 0.065 Uiso 1 1 calc R
C28 C 0.4241(3) 0.3665(2) 0.5379(3) 0.0564(9) Uani 1 1 d .
C6 C 0.3787(2) 0.1443(2) 0.5896(2) 0.0474(8) Uani 1 1 d .
H6 H 0.4004 0.1886 0.6436 0.057 Uiso 1 1 calc R
C4 C 0.3696(3) -0.0036(2) 0.5549(3) 0.0530(8) Uani 1 1 d .
C24 C 0.6698(3) 0.2920(2) 0.2575(3) 0.0536(8) Uani 1 1 d .
H24 H 0.6103 0.2590 0.2262 0.064 Uiso 1 1 calc R
C5 C 0.3998(3) 0.0645(2) 0.6318(3) 0.0530(9) Uani 1 1 d .
H5 H 0.4353 0.0560 0.7141 0.064 Uiso 1 1 calc R
C29 C 0.5315(3) 0.3934(2) 0.5193(3) 0.0580(9) Uani 1 1 d .
C20 C 0.7518(3) 0.3922(2) 0.4048(3) 0.0627(9) Uani 1 1 d .
H20 H 0.7473 0.4275 0.4739 0.075 Uiso 1 1 calc R
C11 C 0.1401(3) 0.4486(2) 0.2259(3) 0.0719(11) Uani 1 1 d .
H11A H 0.1500 0.4443 0.1370 0.108 Uiso 1 1 calc R
H11B H 0.1847 0.4930 0.2645 0.108 Uiso 1 1 calc R
H11C H 0.0643 0.4596 0.2333 0.108 Uiso 1 1 calc R
C22 C 0.8536(3) 0.3394(3) 0.2444(4) 0.0765(11) Uani 1 1 d .
H22 H 0.9175 0.3374 0.2054 0.092 Uiso 1 1 calc R
C23 C 0.7647(3) 0.2903(2) 0.1991(3) 0.0672(10) Uani 1 1 d .
H23 H 0.7688 0.2560 0.1288 0.081 Uiso 1 1 calc R
C14 C 0.0004(3) 0.1430(2) 0.2722(3) 0.0771(11) Uani 1 1 d .
H14A H -0.0055 0.1363 0.1809 0.116 Uiso 1 1 calc R
H14B H -0.0695 0.1595 0.2960 0.116 Uiso 1 1 calc R
H14C H 0.0224 0.0914 0.3131 0.116 Uiso 1 1 calc R
C21 C 0.8475(3) 0.3910(3) 0.3471(4) 0.0749(11) Uani 1 1 d .
H21 H 0.9067 0.4246 0.3775 0.090 Uiso 1 1 calc R
C18 C 0.3899(3) -0.0907(2) 0.6024(3) 0.0761(11) Uani 1 1 d .
H18A H 0.3235 -0.1131 0.6279 0.114 Uiso 1 1 calc R
H18B H 0.4462 -0.0905 0.6745 0.114 Uiso 1 1 calc R
H18C H 0.4132 -0.1242 0.5353 0.114 Uiso 1 1 calc R
H28 H 0.376(3) 0.388(2) 0.592(3) 0.066(10) Uiso 1 1 d .
H29 H 0.575(3) 0.438(2) 0.570(3) 0.074(10) Uiso 1 1 d .

loop_
_atom_site_aniso_label
_atom_site_aniso_U_11
_atom_site_aniso_U_22
_atom_site_aniso_U_33
_atom_site_aniso_U_23
_atom_site_aniso_U_13
_atom_site_aniso_U_12
O26 0.0395(11) 0.0427(13) 0.0479(11) 0.0007(9) 0.0060(9) -0.0027(10)
O10 0.0715(15) 0.0438(13) 0.0594(13) 0.0108(10) 0.0115(11) 0.0127(13)
O13 0.0501(13) 0.0542(14) 0.0531(12) -0.0064(10) 0.0072(10) -0.0134(12)
O17 0.0566(14) 0.0693(17) 0.0426(11) -0.0059(10) 0.0105(10) -0.0018(13)
O15 0.0641(15) 0.093(2) 0.0651(14) 0.0110(13) 0.0186(12) -0.0237(15)
O16 0.095(2) 0.0564(16) 0.0842(16) -0.0162(14) 0.0207(14) 0.0210(16)
C25 0.0407(17) 0.0377(18) 0.0514(17) 0.0047(14) -0.0019(14) -0.0058(15)
C27 0.0367(16) 0.0448(18) 0.0426(15) 0.0012(13) 0.0065(13) 0.0023(15)
C1 0.0367(15) 0.0432(19) 0.0398(14) 0.0004(13) 0.0072(12) 0.0002(15)
C9 0.0391(17) 0.043(2) 0.0563(19) -0.0050(15) 0.0054(14) -0.0040(16)
C7 0.0429(16) 0.0365(17) 0.0356(14) -0.0025(12) 0.0052(12) -0.0020(15)
C12 0.0434(17) 0.046(2) 0.0526(18) 0.0019(15) 0.0118(15) 0.0019(16)
C19 0.0395(17) 0.0441(19) 0.0580(18) 0.0103(15) 0.0030(14) -0.0021(16)
C8 0.0426(17) 0.0454(19) 0.0372(15) -0.0026(13) 0.0047(13) -0.0001(15)
C2 0.055(2) 0.047(2) 0.0443(16) -0.0017(14) 0.0000(14) 0.0008(17)
C3 0.061(2) 0.045(2) 0.0552(18) -0.0081(15) 0.0031(16) 0.0003(18)
C28 0.054(2) 0.058(2) 0.059(2) -0.0131(17) 0.0111(17) -0.0070(19)
C6 0.0511(19) 0.048(2) 0.0414(15) -0.0023(14) 0.0007(14) 0.0005(17)
C4 0.056(2) 0.047(2) 0.0578(18) 0.0074(16) 0.0120(16) 0.0100(18)
C24 0.0489(19) 0.042(2) 0.070(2) 0.0004(16) 0.0076(16) -0.0006(17)
C5 0.061(2) 0.054(2) 0.0420(16) 0.0051(15) -0.0015(15) 0.0068(18)
C29 0.057(2) 0.055(2) 0.062(2) -0.0119(17) 0.0072(17) -0.010(2)
C20 0.052(2) 0.063(2) 0.072(2) -0.0061(18) 0.0052(17) -0.012(2)
C11 0.076(3) 0.048(2) 0.093(3) 0.0267(19) 0.014(2) 0.011(2)
C22 0.046(2) 0.080(3) 0.108(3) 0.008(2) 0.026(2) 0.005(2)
C23 0.059(2) 0.063(3) 0.083(2) -0.0020(19) 0.0194(19) 0.004(2)
C14 0.067(2) 0.069(3) 0.092(3) -0.013(2) -0.002(2) -0.029(2)
C21 0.045(2) 0.081(3) 0.099(3) 0.001(2) 0.009(2) -0.014(2)
C18 0.092(3) 0.056(2) 0.080(2) 0.0158(19) 0.011(2) 0.013(2)

loop_
_atom_type_symbol
_atom_type_description
_atom_type_scat_dispersion_real
_atom_type_scat_dispersion_imag
_atom_type_scat_source
C C 0.0033 0.0016 'International Tables Vol C Tables 4.2.6.8 and 6.1.1.4'
H H 0.0000 0.0000 'International Tables Vol C Tables 4.2.6.8 and 6.1.1.4'
O O 0.0106 0.0060 'International Tables Vol C Tables 4.2.6.8 and 6.1.1.4'

loop_
_geom_angle_atom_site_label_1
_geom_angle_atom_site_label_2
_geom_angle_atom_site_label_3
_geom_angle
C27 O26 C25 107.5(2)
C9 O10 C11 116.3(3)
C12 O13 C14 116.9(2)
C29 C25 O26 109.1(3)
C29 C25 C19 134.2(3)
O26 C25 C19 116.7(3)
C28 C27 O26 109.0(3)
C28 C27 C7 137.2(3)
O26 C27 C7 113.7(2)
C2 C1 C6 117.8(3)
C2 C1 C7 121.0(2)
C6 C1 C7 121.3(3)
O16 C9 O10 125.0(3)
O16 C9 C8 123.6(3)
O10 C9 C8 111.4(3)
C27 C7 C1 112.5(2)
C27 C7 C8 111.0(2)
C1 C7 C8 111.3(2)
O15 C12 O13 125.2(3)
O15 C12 C8 121.9(3)
O13 C12 C8 113.0(2)
C20 C19 C24 118.7(3)
C20 C19 C25 119.9(3)
C24 C19 C25 121.4(3)
O17 C8 C12 108.0(2)
O17 C8 C9 108.1(2)
C12 C8 C9 108.1(2)
O17 C8 C7 109.9(2)
C12 C8 C7 110.1(2)
C9 C8 C7 112.6(2)
C3 C2 C1 121.0(3)
C2 C3 C4 121.6(3)
C27 C28 C29 107.3(3)
C5 C6 C1 120.9(3)
C5 C4 C3 116.9(3)
C5 C4 C18 121.7(3)
C3 C4 C18 121.4(3)
C23 C24 C19 120.1(3)
C6 C5 C4 121.8(3)
C25 C29 C28 107.0(3)
C19 C20 C21 121.7(3)
C21 C22 C23 120.1(3)
C24 C23 C22 120.4(3)
C22 C21 C20 119.0(4)

loop_
_geom_bond_atom_site_label_1
_geom_bond_atom_site_label_2
_geom_bond_distance
O26 C27 1.369(3)
O26 C25 1.382(3)
O10 C9 1.323(3)
O10 C11 1.444(3)
O13 C12 1.321(3)
O13 C14 1.447(4)
O17 C8 1.398(3)
O15 C12 1.188(3)
O16 C9 1.183(3)
C25 C29 1.345(4)
C25 C19 1.459(4)
C27 C28 1.351(4)
C27 C7 1.489(4)
C1 C2 1.385(4)
C1 C6 1.388(3)
C1 C7 1.519(4)
C9 C8 1.544(4)
C7 C8 1.555(4)
C12 C8 1.536(4)
C19 C20 1.376(4)
C19 C24 1.384(4)
C2 C3 1.379(4)
C3 C4 1.389(4)
C28 C29 1.423(5)
C6 C5 1.375(4)
C4 C5 1.387(4)
C4 C18 1.501(4)
C24 C23 1.381(4)
C20 C21 1.386(4)
C22 C21 1.373(5)
C22 C23 1.382(5)
